data_7011525
loop_
_publ_author_name
'Lee, Shim Sung'
'Yoon, Il'
'Park, Ki-Min'
'Jung, Jong Hwa'
'Lindoy, Leonard F.'
'Nezhadali, Azizollah'
'Rounaghi, Gholamhossin'

_publ_section_title
;
 Competitive bulk membrane transport and solvent extraction of
 transition and post transition metal ions using mixed-donor acyclic
 ligands as ionophores
;
_journal_issue 10
_journal_name_full 'Journal of the Chemical Society, Dalton Transactions'
_journal_page_first 2180
_journal_paper_doi 10.1039/b200952h
_journal_year 2002
_chemical_formula_sum 'C24 H27 Ag N2 O3 S3'
_chemical_formula_weight 595.53
_chemical_name_systematic
; 
? 
;
_space_group_IT_number 14
_symmetry_cell_setting monoclinic
_symmetry_space_group_name_Hall '-P 2ybc'
_symmetry_space_group_name_H-M 'P 1 21/c 1'
_atom_sites_solution_hydrogens geom
_atom_sites_solution_primary direct
_atom_sites_solution_secondary difmap
_audit_creation_method SHELXL-97
_cell_angle_alpha 90.00
_cell_angle_beta 92.9140(10)
_cell_angle_gamma 90.00
_cell_formula_units_Z 8
_cell_length_a 16.8287(10)
_cell_length_b 17.6542(10)
_cell_length_c 17.2800(10)
_cell_measurement_temperature 296(2)
_cell_volume 5127.2(5)
_computing_cell_refinement 'Bruker SMART'
_computing_data_collection 'Bruker SMART'
_computing_data_reduction 'Bruker SHELXTL'
_computing_molecular_graphics 'Bruker SHELXTL'
_computing_publication_material 'Bruker SHELXTL'
_computing_structure_refinement 'SHELXL-97 (Sheldrick, 1997)'
_computing_structure_solution 'SHELXS-97 (Sheldrick, 1990)'
_diffrn_ambient_temperature 296(2)
_diffrn_measured_fraction_theta_full 0.978
_diffrn_measured_fraction_theta_max 0.978
_diffrn_measurement_device_type 'CCD area detector'
_diffrn_measurement_method 'phi and omega scans'
_diffrn_radiation_monochromator graphite
_diffrn_radiation_source 'fine-focus sealed tube'
_diffrn_radiation_type MoK\a
_diffrn_radiation_wavelength 0.71073
_diffrn_reflns_av_R_equivalents 0.0657
_diffrn_reflns_av_sigmaI/netI 0.0977
_diffrn_reflns_limit_h_max 20
_diffrn_reflns_limit_h_min -22
_diffrn_reflns_limit_k_max 23
_diffrn_reflns_limit_k_min -22
_diffrn_reflns_limit_l_max 13
_diffrn_reflns_limit_l_min -23
_diffrn_reflns_number 33266
_diffrn_reflns_theta_full 28.26
_diffrn_reflns_theta_max 28.26
_diffrn_reflns_theta_min 1.21
_exptl_absorpt_coefficient_mu 1.059
_exptl_absorpt_correction_T_max 0.928069
_exptl_absorpt_correction_T_min 0.730104
_exptl_absorpt_correction_type multi-scan(SADABS)
_exptl_crystal_colour colorless
_exptl_crystal_density_diffrn 1.543
_exptl_crystal_density_method 'not measured'
_exptl_crystal_description plate
_exptl_crystal_F_000 2432
_exptl_crystal_size_max 0.25
_exptl_crystal_size_mid 0.2
_exptl_crystal_size_min 0.06
_refine_diff_density_max 0.582
_refine_diff_density_min -0.482
_refine_diff_density_rms 0.057
_refine_ls_extinction_method none
_refine_ls_goodness_of_fit_ref 0.912
_refine_ls_hydrogen_treatment mixed
_refine_ls_matrix_type full
_refine_ls_number_parameters 605
_refine_ls_number_reflns 12430
_refine_ls_number_restraints 0
_refine_ls_restrained_S_all 0.912
_refine_ls_R_factor_all 0.1571
_refine_ls_R_factor_gt 0.0440
_refine_ls_shift/su_max 0.001
_refine_ls_shift/su_mean 0.000
_refine_ls_structure_factor_coef Fsqd
_refine_ls_weighting_details 'calc w=1/[\s^2^(Fo^2^)+(0.0397P)^2^+0.6576P] where P=(Fo^2^+2Fc^2^)/3'
_refine_ls_weighting_scheme calc
_refine_ls_wR_factor_gt 0.0801
_refine_ls_wR_factor_ref 0.1088
_reflns_number_gt 4922
_reflns_number_total 12430
_reflns_threshold_expression >2sigma(I)
_cod_data_source_file b200952h.txt
_cod_data_source_block yi15ag
_cod_depositor_comments
;
The following automatic conversions were performed:
'_symmetry_cell_setting' value 'Monoclinic' changed to 'monoclinic'
according to '/home/saulius/struct/CIF-dictionaries/cif_core.dic'
dictionary named 'cif_core.dic' version 2.4.1 from 2010-06-29.

Automatic conversion script
Id: cif_fix_enum 1527 2010-12-29 10:47:43Z saulius 
;
_cod_original_sg_symbol_H-M P21/c
_cod_database_code 7011525

loop_
_symmetry_equiv_pos_as_xyz
'x, y, z'
'-x, y+1/2, -z+1/2'
'-x, -y, -z'
'x, -y-1/2, z-1/2'

loop_
_atom_site_label
_atom_site_type_symbol
_atom_site_fract_x
_atom_site_fract_y
_atom_site_fract_z
_atom_site_U_iso_or_equiv
_atom_site_adp_type
_atom_site_occupancy
_atom_site_symmetry_multiplicity
_atom_site_calc_flag
_atom_site_refinement_flags
_atom_site_disorder_assembly
_atom_site_disorder_group
Ag1 Ag 0.305704(19) 0.29084(2) 0.307308(19) 0.06704(12) Uani 1 1 d . . .
Ag2 Ag 0.20593(2) 0.66374(2) 0.78674(2) 0.08713(15) Uani 1 1 d . . .
S1 S 0.18620(7) 0.38147(7) 0.27980(7) 0.0742(3) Uani 1 1 d . . .
S2 S 0.27342(7) 0.17515(7) 0.39469(7) 0.0783(4) Uani 1 1 d . . .
S3 S 0.39640(7) 0.26350(7) 0.19159(7) 0.0719(3) Uani 1 1 d . . .
S4 S 0.26840(9) 0.74232(9) 0.90703(8) 0.0985(5) Uani 1 1 d . . .
S5 S 0.30536(8) 0.57286(8) 0.72139(8) 0.0894(4) Uani 1 1 d . . .
S6 S 0.10017(8) 0.73649(10) 0.69734(9) 0.1016(5) Uani 1 1 d . . .
O1 O 0.4207(3) 0.3805(3) 0.3499(2) 0.156(2) Uani 1 1 d . . .
O2 O 0.4818(2) 0.4000(2) 0.4562(2) 0.1126(13) Uani 1 1 d . . .
O3 O 0.3713(2) 0.3393(3) 0.4458(2) 0.1358(16) Uani 1 1 d . . .
O4 O 0.1545(3) 0.5582(3) 0.8695(4) 0.197(3) Uani 1 1 d . . .
O5 O 0.0661(3) 0.6128(4) 0.8310(5) 0.188(5) Uani 0.747(10) 1 d P . .
O5' O 0.1172(9) 0.6312(8) 0.9174(8) 0.095(7) Uani 0.253(10) 1 d P . .
O6 O 0.0465(2) 0.5285(2) 0.9115(2) 0.1010(12) Uani 1 1 d . . .
N1 N 0.21150(19) 0.2078(2) 0.21383(19) 0.0645(9) Uani 1 1 d . . .
N2 N 0.4261(3) 0.3732(2) 0.4178(3) 0.0748(11) Uani 1 1 d . . .
N3 N 0.2946(2) 0.7596(2) 0.7191(2) 0.0772(11) Uani 1 1 d . . .
N4 N 0.0899(3) 0.5704(3) 0.8791(3) 0.0834(14) Uani 1 1 d . . .
C1 C 0.1461(2) 0.2567(3) 0.1838(3) 0.0717(13) Uani 1 1 d . . .
H1A H 0.1031 0.2254 0.1640 0.086 Uiso 1 1 calc R . .
H1B H 0.1643 0.2861 0.1415 0.086 Uiso 1 1 calc R . .
C2 C 0.1149(2) 0.3103(3) 0.2442(3) 0.0761(13) Uani 1 1 d . . .
H2A H 0.0985 0.2809 0.2873 0.091 Uiso 1 1 calc R . .
H2B H 0.0686 0.3356 0.2221 0.091 Uiso 1 1 calc R . .
C3 C 0.2079(3) 0.4319(3) 0.1944(3) 0.0685(12) Uani 1 1 d . . .
C4 C 0.2844(3) 0.4496(3) 0.1819(3) 0.0903(16) Uani 1 1 d . . .
H4 H 0.3261 0.4338 0.2183 0.108 Uiso 1 1 calc R . .
C5 C 0.3025(4) 0.4907(3) 0.1165(4) 0.1065(18) Uani 1 1 d . . .
H5 H 0.3567 0.5032 0.1072 0.128 Uiso 1 1 calc R . .
C6 C 0.2412(5) 0.5134(3) 0.0646(3) 0.1026(18) Uani 1 1 d . . .
H6 H 0.2530 0.5418 0.0192 0.123 Uiso 1 1 calc R . .
C7 C 0.1653(4) 0.4954(3) 0.0782(4) 0.1015(18) Uani 1 1 d . . .
H7 H 0.1230 0.5110 0.0422 0.122 Uiso 1 1 calc R . .
C8 C 0.1483(3) 0.4553(3) 0.1424(3) 0.0874(15) Uani 1 1 d . . .
H8 H 0.0940 0.4433 0.1517 0.105 Uiso 1 1 calc R . .
C9 C 0.1813(3) 0.1440(3) 0.2580(3) 0.0777(14) Uani 1 1 d . . .
H9A H 0.1643 0.1046 0.2226 0.093 Uiso 1 1 calc R . .
H9B H 0.1356 0.1605 0.2846 0.093 Uiso 1 1 calc R . .
C10 C 0.2418(3) 0.1121(3) 0.3163(3) 0.0823(14) Uani 1 1 d . . .
H10A H 0.2879 0.0973 0.2895 0.099 Uiso 1 1 calc R . .
H10B H 0.2200 0.0672 0.3383 0.099 Uiso 1 1 calc R . .
C11 C 0.1807(3) 0.1992(3) 0.4344(2) 0.0688(12) Uani 1 1 d . . .
C12 C 0.1251(3) 0.1433(3) 0.4480(3) 0.0915(16) Uani 1 1 d . . .
H12 H 0.1360 0.0914 0.4357 0.110 Uiso 1 1 calc R . .
C13 C 0.0539(4) 0.1627(4) 0.4791(3) 0.0966(17) Uani 1 1 d . . .
H13 H 0.0162 0.1239 0.4900 0.116 Uiso 1 1 calc R . .
C14 C 0.0367(3) 0.2365(4) 0.4945(3) 0.0985(18) Uani 1 1 d . . .
H14 H -0.0137 0.2496 0.5143 0.118 Uiso 1 1 calc R . .
C15 C 0.0922(3) 0.2927(3) 0.4815(3) 0.0911(15) Uani 1 1 d . . .
H15 H 0.0806 0.3446 0.4931 0.109 Uiso 1 1 calc R . .
C16 C 0.1642(3) 0.2736(3) 0.4517(3) 0.0775(14) Uani 1 1 d . . .
H16 H 0.2028 0.3122 0.4431 0.093 Uiso 1 1 calc R . .
C17 C 0.2584(3) 0.1798(3) 0.1500(2) 0.0721(13) Uani 1 1 d . . .
H17A H 0.2226 0.1648 0.1077 0.087 Uiso 1 1 calc R . .
H17B H 0.2875 0.1357 0.1673 0.087 Uiso 1 1 calc R . .
C18 C 0.3168(2) 0.2382(3) 0.1207(2) 0.0737(13) Uani 1 1 d . . .
H18A H 0.2879 0.2833 0.1058 0.088 Uiso 1 1 calc R . .
H18B H 0.3401 0.2185 0.0753 0.088 Uiso 1 1 calc R . .
C19 C 0.4403(2) 0.1742(3) 0.2120(3) 0.0659(12) Uani 1 1 d . . .
C20 C 0.4587(2) 0.1540(3) 0.2881(3) 0.0763(14) Uani 1 1 d . . .
H20 H 0.4467 0.1882 0.3291 0.092 Uiso 1 1 calc R . .
C21 C 0.4941(3) 0.0855(4) 0.3057(3) 0.0904(16) Uani 1 1 d . . .
H21 H 0.5069 0.0722 0.3587 0.108 Uiso 1 1 calc R . .
C22 C 0.5110(3) 0.0360(3) 0.2475(4) 0.0931(16) Uani 1 1 d . . .
H22 H 0.5347 -0.0123 0.2599 0.112 Uiso 1 1 calc R . .
C23 C 0.4940(3) 0.0558(3) 0.1719(4) 0.0861(15) Uani 1 1 d . . .
H23 H 0.5060 0.0211 0.1313 0.103 Uiso 1 1 calc R . .
C24 C 0.4599(3) 0.1248(3) 0.1531(3) 0.0770(14) Uani 1 1 d . . .
H24 H 0.4497 0.1388 0.0998 0.092 Uiso 1 1 calc R . .
C25 C 0.3423(3) 0.8009(3) 0.7782(3) 0.0883(15) Uani 1 1 d . . .
H25A H 0.3617 0.8464 0.7552 0.106 Uiso 1 1 calc R . .
H25B H 0.3877 0.7705 0.7936 0.106 Uiso 1 1 calc R . .
C26 C 0.2997(3) 0.8222(3) 0.8498(3) 0.0939(16) Uani 1 1 d . . .
H26A H 0.2537 0.8517 0.8344 0.113 Uiso 1 1 calc R . .
H26B H 0.3343 0.8537 0.8819 0.113 Uiso 1 1 calc R . .
C27 C 0.3598(3) 0.6977(4) 0.9338(3) 0.0852(15) Uani 1 1 d . . .
C28 C 0.4233(4) 0.7370(4) 0.9684(3) 0.0965(17) Uani 1 1 d . . .
H28 H 0.4183 0.7904 0.9779 0.116 Uiso 1 1 calc R . .
C29 C 0.4923(4) 0.7014(5) 0.9892(3) 0.109(2) Uani 1 1 d . . .
H29 H 0.5359 0.7296 1.0128 0.131 Uiso 1 1 calc R . .
C30 C 0.5001(5) 0.6262(6) 0.9769(4) 0.121(2) Uani 1 1 d . . .
H30 H 0.5493 0.6011 0.9910 0.146 Uiso 1 1 calc R . .
C31 C 0.4359(6) 0.5849(4) 0.9434(4) 0.136(3) Uani 1 1 d . . .
H31 H 0.4406 0.5312 0.9361 0.163 Uiso 1 1 calc R . .
C32 C 0.3655(4) 0.6218(4) 0.9209(3) 0.114(2) Uani 1 1 d . . .
H32 H 0.3217 0.5944 0.8968 0.137 Uiso 1 1 calc R . .
C33 C 0.3448(3) 0.7175(3) 0.6675(3) 0.0869(15) Uani 1 1 d . . .
H33A H 0.3882 0.7494 0.6538 0.104 Uiso 1 1 calc R . .
H33B H 0.3142 0.7055 0.6207 0.104 Uiso 1 1 calc R . .
C34 C 0.3787(3) 0.6441(3) 0.7028(3) 0.0973(17) Uani 1 1 d . . .
H34A H 0.4073 0.6561 0.7507 0.117 Uiso 1 1 calc R . .
H34B H 0.4160 0.6233 0.6684 0.117 Uiso 1 1 calc R . .
C35 C 0.2657(4) 0.5487(3) 0.6266(3) 0.0829(14) Uani 1 1 d . . .
C36 C 0.1845(4) 0.5403(3) 0.6148(4) 0.1013(17) Uani 1 1 d . . .
H36 H 0.1503 0.5515 0.6561 0.122 Uiso 1 1 calc R . .
C37 C 0.1526(5) 0.5163(4) 0.5450(5) 0.131(2) Uani 1 1 d . . .
H37 H 0.0960 0.5104 0.5381 0.157 Uiso 1 1 calc R . .
C38 C 0.1980(5) 0.5008(4) 0.4862(5) 0.131(3) Uani 1 1 d . . .
H38 H 0.1741 0.4841 0.4376 0.157 Uiso 1 1 calc R . .
C39 C 0.2790(5) 0.5086(3) 0.4951(4) 0.123(2) Uani 1 1 d . . .
H39 H 0.3116 0.4976 0.4526 0.147 Uiso 1 1 calc R . .
C40 C 0.3142(3) 0.5327(3) 0.5659(4) 0.1008(17) Uani 1 1 d . . .
H40 H 0.3709 0.5381 0.5725 0.121 Uiso 1 1 calc R . .
C41 C 0.2431(3) 0.8131(3) 0.6735(3) 0.0945(17) Uani 1 1 d . . .
H41A H 0.2743 0.8370 0.6354 0.113 Uiso 1 1 calc R . .
H41B H 0.2255 0.8520 0.7075 0.113 Uiso 1 1 calc R . .
C42 C 0.1701(3) 0.7763(3) 0.6324(3) 0.1001(17) Uani 1 1 d . . .
H42A H 0.1878 0.7368 0.5991 0.120 Uiso 1 1 calc R . .
H42B H 0.1432 0.8135 0.6003 0.120 Uiso 1 1 calc R . .
C43 C 0.0719(3) 0.8162(4) 0.7520(4) 0.0920(17) Uani 1 1 d . . .
C44 C 0.0774(3) 0.8131(4) 0.8319(4) 0.1016(18) Uani 1 1 d . . .
H44 H 0.0966 0.7680 0.8576 0.122 Uiso 1 1 calc R . .
C45 C 0.0555(3) 0.8746(5) 0.8749(4) 0.112(2) Uani 1 1 d . . .
H45 H 0.0591 0.8713 0.9304 0.135 Uiso 1 1 calc R . .
C46 C 0.0288(4) 0.9401(5) 0.8410(6) 0.125(2) Uani 1 1 d . . .
H46 H 0.0150 0.9830 0.8718 0.150 Uiso 1 1 calc R . .
C47 C 0.0221(4) 0.9428(5) 0.7622(6) 0.129(3) Uani 1 1 d . . .
H47 H 0.0022 0.9882 0.7375 0.155 Uiso 1 1 calc R . .
C48 C 0.0430(3) 0.8826(5) 0.7166(4) 0.118(2) Uani 1 1 d . . .
H48 H 0.0379 0.8863 0.6612 0.142 Uiso 1 1 calc R . .

loop_
_atom_site_aniso_label
_atom_site_aniso_U_11
_atom_site_aniso_U_22
_atom_site_aniso_U_33
_atom_site_aniso_U_23
_atom_site_aniso_U_13
_atom_site_aniso_U_12
Ag1 0.0622(2) 0.0773(2) 0.0613(2) -0.00462(18) 0.00067(16) -0.00411(18)
Ag2 0.0799(3) 0.0982(3) 0.0847(3) 0.0121(2) 0.0184(2) -0.0208(2)
S1 0.0693(8) 0.0878(9) 0.0649(8) -0.0104(7) -0.0021(6) 0.0086(7)
S2 0.0776(8) 0.0838(9) 0.0730(8) 0.0054(7) 0.0003(7) -0.0041(7)
S3 0.0640(7) 0.0843(9) 0.0678(8) -0.0080(6) 0.0072(6) -0.0071(6)
S4 0.0962(10) 0.1165(12) 0.0846(10) 0.0018(8) 0.0231(8) -0.0220(9)
S5 0.0887(10) 0.0965(10) 0.0842(10) 0.0161(8) 0.0158(8) -0.0035(8)
S6 0.0756(9) 0.1272(13) 0.1019(11) 0.0172(9) 0.0025(8) -0.0282(9)
O1 0.167(4) 0.238(5) 0.062(3) -0.003(3) -0.005(3) -0.104(4)
O2 0.120(3) 0.133(3) 0.081(3) 0.007(2) -0.027(2) -0.057(3)
O3 0.114(3) 0.171(4) 0.122(3) 0.035(3) 0.006(3) -0.063(3)
O4 0.142(5) 0.132(5) 0.328(8) 0.075(5) 0.120(5) 0.000(3)
O5 0.109(5) 0.189(7) 0.260(9) 0.173(7) -0.046(5) -0.042(4)
O5' 0.115(13) 0.062(10) 0.110(12) -0.025(8) 0.029(9) -0.066(9)
O6 0.079(2) 0.111(3) 0.115(3) 0.040(2) 0.025(2) -0.014(2)
N1 0.057(2) 0.082(3) 0.055(2) -0.016(2) 0.0035(18) -0.006(2)
N2 0.078(3) 0.083(3) 0.062(3) 0.004(2) -0.005(2) -0.024(2)
N3 0.068(2) 0.089(3) 0.075(3) 0.010(2) 0.009(2) -0.021(2)
N4 0.049(3) 0.102(4) 0.102(3) 0.035(4) 0.025(3) 0.002(3)
C1 0.051(3) 0.097(4) 0.066(3) -0.013(3) -0.008(2) -0.003(3)
C2 0.054(3) 0.098(4) 0.077(3) -0.005(3) 0.002(2) 0.003(2)
C3 0.064(3) 0.073(3) 0.068(3) -0.017(2) -0.006(3) 0.007(3)
C4 0.082(4) 0.089(4) 0.098(4) 0.011(3) -0.018(3) -0.008(3)
C5 0.094(4) 0.097(5) 0.129(6) 0.001(4) 0.016(4) -0.019(4)
C6 0.142(6) 0.086(4) 0.078(4) 0.003(3) -0.010(4) -0.008(4)
C7 0.098(5) 0.113(5) 0.091(5) 0.003(4) -0.019(4) 0.003(4)
C8 0.079(4) 0.111(4) 0.071(4) 0.003(3) -0.006(3) 0.014(3)
C9 0.072(3) 0.088(4) 0.074(3) -0.014(3) 0.005(3) -0.020(3)
C10 0.088(3) 0.072(3) 0.088(4) -0.003(3) 0.016(3) -0.013(3)
C11 0.080(3) 0.079(4) 0.048(3) 0.006(2) 0.001(2) -0.009(3)
C12 0.119(4) 0.092(4) 0.065(3) -0.002(3) 0.019(3) -0.026(4)
C13 0.104(4) 0.120(5) 0.067(4) -0.010(3) 0.021(3) -0.030(4)
C14 0.086(4) 0.148(6) 0.062(3) -0.018(4) 0.018(3) -0.004(4)
C15 0.102(4) 0.104(4) 0.069(3) -0.006(3) 0.020(3) 0.005(4)
C16 0.089(4) 0.083(4) 0.061(3) -0.003(3) 0.009(3) -0.011(3)
C17 0.064(3) 0.091(3) 0.060(3) -0.020(3) -0.003(2) -0.006(3)
C18 0.072(3) 0.097(4) 0.051(3) -0.007(2) 0.002(2) 0.009(3)
C19 0.046(2) 0.090(3) 0.062(3) -0.010(3) 0.001(2) -0.013(2)
C20 0.052(3) 0.105(4) 0.072(4) -0.008(3) 0.009(2) 0.001(3)
C21 0.068(3) 0.119(5) 0.085(4) 0.010(4) 0.004(3) 0.005(3)
C22 0.059(3) 0.092(4) 0.128(5) -0.001(4) -0.005(3) 0.005(3)
C23 0.064(3) 0.091(4) 0.103(5) -0.029(3) 0.001(3) -0.004(3)
C24 0.064(3) 0.102(4) 0.065(3) -0.019(3) 0.005(2) 0.003(3)
C25 0.077(3) 0.091(4) 0.098(4) 0.013(3) 0.015(3) -0.023(3)
C26 0.087(4) 0.093(4) 0.103(4) -0.006(3) 0.014(3) -0.018(3)
C27 0.105(4) 0.096(4) 0.056(3) 0.001(3) 0.015(3) -0.019(4)
C28 0.105(4) 0.116(5) 0.069(4) -0.001(3) 0.012(3) -0.008(4)
C29 0.116(6) 0.144(7) 0.067(4) 0.015(4) 0.004(4) -0.023(5)
C30 0.138(6) 0.143(7) 0.084(5) 0.037(5) 0.020(4) 0.029(6)
C31 0.218(9) 0.106(6) 0.083(5) 0.009(4) 0.013(5) -0.014(7)
C32 0.146(6) 0.112(6) 0.082(4) 0.022(4) -0.009(4) -0.005(5)
C33 0.075(3) 0.104(4) 0.084(4) 0.009(3) 0.020(3) -0.023(3)
C34 0.073(3) 0.127(5) 0.093(4) 0.001(4) 0.017(3) -0.008(3)
C35 0.104(4) 0.067(3) 0.079(4) 0.012(3) 0.017(3) 0.000(3)
C36 0.090(4) 0.115(5) 0.100(5) -0.003(4) 0.016(4) -0.018(4)
C37 0.129(6) 0.158(7) 0.106(6) -0.016(5) 0.016(5) -0.032(5)
C38 0.143(7) 0.118(5) 0.130(7) -0.007(5) -0.014(6) -0.022(5)
C39 0.203(8) 0.095(5) 0.072(5) -0.006(3) 0.019(5) 0.032(5)
C40 0.100(4) 0.096(4) 0.109(5) 0.016(4) 0.027(4) 0.027(3)
C41 0.086(4) 0.100(4) 0.098(4) 0.035(3) 0.016(3) -0.010(3)
C42 0.088(4) 0.131(5) 0.081(4) 0.030(3) 0.003(3) -0.014(3)
C43 0.047(3) 0.122(5) 0.107(5) 0.023(4) 0.008(3) -0.017(3)
C44 0.083(4) 0.113(5) 0.110(5) 0.026(4) 0.024(4) -0.010(3)
C45 0.097(4) 0.122(6) 0.120(5) 0.023(5) 0.034(4) -0.005(4)
C46 0.094(5) 0.122(7) 0.163(8) 0.011(6) 0.036(5) -0.011(4)
C47 0.077(4) 0.125(7) 0.185(9) 0.045(6) 0.012(5) 0.012(4)
C48 0.081(4) 0.154(7) 0.119(6) 0.037(6) -0.003(4) 0.005(4)

loop_
_atom_type_symbol
_atom_type_description
_atom_type_scat_dispersion_real
_atom_type_scat_dispersion_imag
_atom_type_scat_source
C C 0.0033 0.0016 'International Tables Vol C Tables 4.2.6.8 and 6.1.1.4'
H H 0.0000 0.0000 'International Tables Vol C Tables 4.2.6.8 and 6.1.1.4'
N N 0.0061 0.0033 'International Tables Vol C Tables 4.2.6.8 and 6.1.1.4'
O O 0.0106 0.0060 'International Tables Vol C Tables 4.2.6.8 and 6.1.1.4'
S S 0.1246 0.1234 'International Tables Vol C Tables 4.2.6.8 and 6.1.1.4'
Ag Ag -0.8971 1.1015 'International Tables Vol C Tables 4.2.6.8 and 6.1.1.4'

loop_
_geom_angle_atom_site_label_1
_geom_angle_atom_site_label_2
_geom_angle_atom_site_label_3
_geom_angle
_geom_angle_site_symmetry_1
_geom_angle_site_symmetry_3
_geom_angle_publ_flag
O1 Ag1 S1 103.72(13) . . ?
O1 Ag1 S2 119.34(11) . . ?
S1 Ag1 S2 113.94(4) . . ?
O1 Ag1 S3 82.72(10) . . ?
S1 Ag1 S3 116.73(4) . . ?
S2 Ag1 S3 116.30(4) . . ?
O4 Ag2 N3 164.52(17) . . ?
O4 Ag2 S5 92.10(13) . . ?
N3 Ag2 S5 78.99(10) . . ?
O4 Ag2 S6 116.82(15) . . ?
N3 Ag2 S6 78.65(10) . . ?
S5 Ag2 S6 118.32(5) . . ?
O4 Ag2 S4 94.32(18) . . ?
N3 Ag2 S4 78.32(10) . . ?
S5 Ag2 S4 114.81(5) . . ?
S6 Ag2 S4 115.55(5) . . ?
C3 S1 C2 103.0(2) . . ?
C3 S1 Ag1 105.69(15) . . ?
C2 S1 Ag1 97.34(15) . . ?
C11 S2 C10 101.8(2) . . ?
C11 S2 Ag1 104.31(16) . . ?
C10 S2 Ag1 96.30(16) . . ?
C19 S3 C18 101.6(2) . . ?
C19 S3 Ag1 105.39(15) . . ?
C18 S3 Ag1 96.97(14) . . ?
C27 S4 C26 102.4(3) . . ?
C27 S4 Ag2 106.0(2) . . ?
C26 S4 Ag2 95.35(18) . . ?
C35 S5 C34 103.3(2) . . ?
C35 S5 Ag2 108.92(19) . . ?
C34 S5 Ag2 96.16(18) . . ?
C43 S6 C42 102.9(3) . . ?
C43 S6 Ag2 105.4(2) . . ?
C42 S6 Ag2 96.40(17) . . ?
N2 O1 Ag1 103.7(3) . . ?
N4 O4 O5' 52.4(5) . . ?
N4 O4 Ag2 107.6(4) . . ?
O5' O4 Ag2 81.9(5) . . ?
N4 O5 O5' 50.7(6) . . ?
N4 O5' O4 42.3(5) . . ?
N4 O5' O5 43.1(5) . . ?
O4 O5' O5 66.9(6) . . ?
C9 N1 C1 111.2(3) . . ?
C9 N1 C17 110.2(4) . . ?
C1 N1 C17 110.6(3) . . ?
O1 N2 O2 121.3(5) . . ?
O1 N2 O3 115.2(5) . . ?
O2 N2 O3 123.5(5) . . ?
C25 N3 C33 111.4(4) . . ?
C25 N3 C41 109.8(4) . . ?
C33 N3 C41 109.8(4) . . ?
C25 N3 Ag2 108.8(3) . . ?
C33 N3 Ag2 108.0(3) . . ?
C41 N3 Ag2 108.9(3) . . ?
O4 N4 O5 108.3(6) . . ?
O4 N4 O6 124.3(5) . . ?
O5 N4 O6 122.1(5) . . ?
O4 N4 O5' 85.3(7) . . ?
O5 N4 O5' 86.3(8) . . ?
O6 N4 O5' 118.0(7) . . ?
N1 C1 C2 113.7(3) . . ?
C1 C2 S1 114.5(3) . . ?
C4 C3 C8 119.6(5) . . ?
C4 C3 S1 119.1(4) . . ?
C8 C3 S1 121.2(4) . . ?
C3 C4 C5 120.1(5) . . ?
C4 C5 C6 119.2(5) . . ?
C7 C6 C5 119.9(6) . . ?
C6 C7 C8 120.4(6) . . ?
C7 C8 C3 120.9(5) . . ?
N1 C9 C10 113.3(4) . . ?
C9 C10 S2 115.7(3) . . ?
C16 C11 C12 119.6(5) . . ?
C16 C11 S2 120.0(4) . . ?
C12 C11 S2 120.4(4) . . ?
C13 C12 C11 119.7(5) . . ?
C14 C13 C12 120.6(6) . . ?
C13 C14 C15 120.0(6) . . ?
C16 C15 C14 119.7(5) . . ?
C11 C16 C15 120.3(5) . . ?
N1 C17 C18 113.5(4) . . ?
C17 C18 S3 113.9(3) . . ?
C20 C19 C24 119.0(5) . . ?
C20 C19 S3 119.4(4) . . ?
C24 C19 S3 121.6(4) . . ?
C21 C20 C19 120.7(5) . . ?
C22 C21 C20 120.1(5) . . ?
C23 C22 C21 119.7(5) . . ?
C22 C23 C24 120.9(5) . . ?
C23 C24 C19 119.5(5) . . ?
N3 C25 C26 115.5(4) . . ?
C25 C26 S4 114.6(4) . . ?
C32 C27 C28 120.3(6) . . ?
C32 C27 S4 117.6(6) . . ?
C28 C27 S4 122.1(5) . . ?
C29 C28 C27 121.0(6) . . ?
C30 C29 C28 120.2(7) . . ?
C29 C30 C31 119.8(7) . . ?
C32 C31 C30 119.9(7) . . ?
C27 C32 C31 118.8(7) . . ?
N3 C33 C34 113.6(4) . . ?
C33 C34 S5 114.7(3) . . ?
C36 C35 C40 118.9(5) . . ?
C36 C35 S5 118.8(5) . . ?
C40 C35 S5 122.1(5) . . ?
C37 C36 C35 120.4(6) . . ?
C38 C37 C36 121.6(7) . . ?
C37 C38 C39 120.0(8) . . ?
C38 C39 C40 120.3(7) . . ?
C35 C40 C39 118.8(6) . . ?
N3 C41 C42 114.1(4) . . ?
C41 C42 S6 114.1(3) . . ?
C44 C43 C48 118.3(6) . . ?
C44 C43 S6 119.7(6) . . ?
C48 C43 S6 121.9(6) . . ?
C45 C44 C43 120.1(6) . . ?
C46 C45 C44 122.0(7) . . ?
C45 C46 C47 117.9(8) . . ?
C46 C47 C48 122.3(8) . . ?
C47 C48 C43 119.3(7) . . ?

loop_
_geom_bond_atom_site_label_1
_geom_bond_atom_site_label_2
_geom_bond_distance
_geom_bond_site_symmetry_2
_geom_bond_publ_flag
Ag1 O1 2.578(4) . ?
Ag1 S1 2.5948(12) . ?
Ag1 S2 2.6134(13) . ?
Ag1 S3 2.6213(12) . ?
Ag2 O4 2.528(4) . ?
Ag2 N3 2.575(4) . ?
Ag2 S5 2.6156(15) . ?
Ag2 S6 2.6313(15) . ?
Ag2 S4 2.6698(15) . ?
S1 C3 1.777(5) . ?
S1 C2 1.824(4) . ?
S2 C11 1.787(5) . ?
S2 C10 1.812(5) . ?
S3 C19 1.769(5) . ?
S3 C18 1.824(4) . ?
S4 C27 1.768(6) . ?
S4 C26 1.816(5) . ?
S5 C35 1.789(5) . ?
S5 C34 1.802(5) . ?
S6 C43 1.773(6) . ?
S6 C42 1.809(5) . ?
O1 N2 1.180(5) . ?
O2 N2 1.216(4) . ?
O3 N2 1.220(5) . ?
O4 N4 1.130(5) . ?
O4 O5' 1.672(14) . ?
O5 N4 1.174(6) . ?
O5 O5' 1.715(15) . ?
O5' N4 1.329(12) . ?
O6 N4 1.199(5) . ?
N1 C9 1.466(5) . ?
N1 C1 1.473(5) . ?
N1 C17 1.474(5) . ?
N3 C25 1.461(6) . ?
N3 C33 1.463(6) . ?
N3 C41 1.482(6) . ?
C1 C2 1.521(6) . ?
C3 C4 1.352(6) . ?
C3 C8 1.377(6) . ?
C4 C5 1.390(7) . ?
C5 C6 1.391(7) . ?
C6 C7 1.349(7) . ?
C7 C8 1.359(7) . ?
C9 C10 1.506(6) . ?
C11 C16 1.378(6) . ?
C11 C12 1.388(6) . ?
C12 C13 1.381(7) . ?
C13 C14 1.364(7) . ?
C14 C15 1.388(7) . ?
C15 C16 1.381(6) . ?
C17 C18 1.529(6) . ?
C19 C20 1.383(6) . ?
C19 C24 1.392(6) . ?
C20 C21 1.375(7) . ?
C21 C22 1.372(7) . ?
C22 C23 1.370(7) . ?
C23 C24 1.379(7) . ?
C25 C26 1.509(6) . ?
C27 C32 1.362(7) . ?
C27 C28 1.385(7) . ?
C28 C29 1.353(8) . ?
C29 C30 1.352(8) . ?
C30 C31 1.403(9) . ?
C31 C32 1.391(9) . ?
C33 C34 1.530(6) . ?
C35 C36 1.378(7) . ?
C35 C40 1.390(7) . ?
C36 C37 1.363(8) . ?
C37 C38 1.331(8) . ?
C38 C39 1.370(9) . ?
C39 C40 1.398(8) . ?
C41 C42 1.532(6) . ?
C43 C44 1.380(7) . ?
C43 C48 1.399(8) . ?
C44 C45 1.377(8) . ?
C45 C46 1.361(8) . ?
C46 C47 1.362(9) . ?
C47 C48 1.379(9) . ?
